data_9016771
loop_
_publ_author_name
'Meneghinello, E.'
'Alberti, A.'
'Cruciani, G.'

_publ_section_title
;
 Order-disorder process in the tetrahedral sites af albite
 Sample: untreated
;
_journal_name_full 'American Mineralogist'
_journal_page_first 1144
_journal_page_last 1151
_journal_volume 84
_journal_year 1999
_chemical_compound_source 'Stintino, Sardinia, Italy'
_chemical_formula_sum 'Al Ca0.01 K0.004 Na0.996 O8 Si3'
_chemical_name_mineral Albite
_space_group_IT_number 2
_space_group_name_Hall '-C 1'
_space_group_name_H-M_alt 'C -1'
_symmetry_space_group_name_H-M 'C -1'
_cell_angle_alpha 94.23
_cell_angle_beta 116.64
_cell_angle_gamma 87.72
_cell_formula_units_Z 4
_cell_length_a 8.133
_cell_length_b 12.773
_cell_length_c 7.159
_cell_volume 662.918
_database_code_amcsd 0002264
_exptl_crystal_density_diffrn 2.632
_cod_data_source_file inputs/fixed/downloads/02/02288.cif
_cod_data_source_block 02288
_cod_original_formula_sum 'Na.996 Ca.01 K.004 Al Si3 O8'
_cod_database_code 9016771

loop_
_space_group_symop_operation_xyz
x,y,z
1/2+x,1/2+y,z
-x,-y,-z
1/2-x,1/2-y,-z

loop_
_atom_site_aniso_label
_atom_site_aniso_U_11
_atom_site_aniso_U_22
_atom_site_aniso_U_33
_atom_site_aniso_U_12
_atom_site_aniso_U_13
_atom_site_aniso_U_23
Na 0.01520 0.04760 0.03200 -0.00530 0.00930 -0.02190
Ca 0.01520 0.04760 0.03200 -0.00530 0.00930 -0.02190
K 0.01520 0.04760 0.03200 -0.00530 0.00930 -0.02190
Allo 0.00890 0.00800 0.00700 -0.00130 0.00420 0.00050
Silo 0.00890 0.00800 0.00700 -0.00130 0.00420 0.00050
Silm 0.00800 0.00730 0.00630 0.00100 0.00380 0.00110
Allm 0.00800 0.00730 0.00630 0.00100 0.00380 0.00110
Si2o 0.00780 0.00610 0.00830 -0.00080 0.00340 0.00060
Si2m 0.00710 0.00630 0.00840 0.00050 0.00380 0.00130
Al2m 0.00710 0.00630 0.00840 0.00050 0.00380 0.00130
OA1 0.01960 0.01200 0.00790 0.00010 0.00830 0.00140
OA2 0.00770 0.00660 0.01120 0.00000 0.00340 0.00180
OBo 0.01260 0.01420 0.01740 -0.00370 0.01050 -0.00110
OBm 0.01470 0.01600 0.02430 0.00480 0.01390 0.00370
OCo 0.01130 0.00860 0.01540 -0.00200 0.00630 -0.00100
OCm 0.01220 0.00810 0.01450 0.00230 0.00510 0.00250
ODo 0.01280 0.01320 0.00810 0.00120 0.00230 0.00180
ODm 0.01410 0.01360 0.00950 -0.00250 0.00000 -0.00040

loop_
_atom_site_label
_atom_site_fract_x
_atom_site_fract_y
_atom_site_fract_z
_atom_site_occupancy
_atom_site_type_symbol
_atom_site_attached_hydrogens
Na 0.26810 0.98880 0.14620 0.99600 Na 0
Ca 0.26810 0.98880 0.14620 0.01000 Ca 0
K 0.26810 0.98880 0.14620 0.00400 K 0
Allo 0.00900 0.16840 0.20850 0.96000 Al 0
Silo 0.00900 0.16840 0.20850 0.04000 Si 0
Silm 0.00390 0.82050 0.23730 0.97000 Si 0
Allm 0.00390 0.82050 0.23730 0.03000 Al 0
Si2o 0.69170 0.11030 0.31500 1.00000 Si 0
Si2m 0.68150 0.88180 0.36080 0.99000 Si 0
Al2m 0.68150 0.88180 0.36080 0.01000 Al 0
OA1 0.00450 0.13100 0.96630 1.00000 O 0
OA2 0.59120 0.99730 0.28050 1.00000 O 0
OBo 0.81260 0.10950 0.19070 1.00000 O 0
OBm 0.82010 0.85090 0.25910 1.00000 O 0
OCo 0.01310 0.30210 0.26980 1.00000 O 0
OCm 0.02390 0.69370 0.22880 1.00000 O 0
ODo 0.20740 0.10910 0.38910 1.00000 O 0
ODm 0.18320 0.86780 0.43650 1.00000 O 0

loop_
_cod_changelog_entry_id
_cod_changelog_entry_author
_cod_changelog_entry_date
_cod_changelog_entry_text
1
;cod-tools version 3.8.0
Id: cif_guess_AMCSD_atom_types 9581 2023-05-17 12:35:41Z saulius
;
2023-05-23T09:22:09+03:00
;Derived atom types and hydrogen counts
from atom names that follow the AMCSD naming convention
(Wat == water, O-H == hydroxyl).
;

loop_
_cod_related_entry_id
_cod_related_entry_database
_cod_related_entry_code
1 AMCSD 0002264
